data_7130555
loop_
_publ_author_name
'Carn\'e-S\'anchez, Arnau'
'Ikemura, Shuya'
'Sakaguchi, Reiko'
'Craig, Gavin A.'
'Furukawa, Shuhei'

_publ_section_title
;
 Photoactive carbon monoxide-releasing coordination polymer particles
;
_journal_name_full 'Chemical Communications'
_journal_paper_doi 10.1039/D2CC03907A
_journal_year 2022
_chemical_formula_moiety 'Br, C33 H30 Mn N6 O3'
_chemical_formula_sum 'C33 H30 Br Mn N6 O3'
_chemical_formula_weight 693.48
_space_group_crystal_system monoclinic
_space_group_IT_number 9
_space_group_name_Hall 'C -2yc'
_space_group_name_H-M_alt 'C 1 c 1'
_atom_sites_solution_hydrogens geom
_atom_sites_solution_primary dual
_audit_creation_date 2022-04-13
_audit_creation_method
;
Olex2 1.3
(compiled 2020.11.12 svn.r5f609507 for OlexSys, GUI svn.r6408)
;
_audit_update_record
;
2022-06-28 deposited with the CCDC.	2022-08-11 downloaded from the CCDC.
;
_cell_angle_alpha 90
_cell_angle_beta 96.478(2)
_cell_angle_gamma 90
_cell_formula_units_Z 8
_cell_length_a 32.0896(6)
_cell_length_b 9.7834(2)
_cell_length_c 20.0973(3)
_cell_measurement_reflns_used 23708
_cell_measurement_temperature 93
_cell_measurement_theta_max 29.1560
_cell_measurement_theta_min 2.1400
_cell_volume 6269.2(2)
_computing_cell_refinement 'CrysAlisPro 1.171.41.115a (Rigaku OD, 2021)'
_computing_data_collection 'CrysAlisPro 1.171.41.115a (Rigaku OD, 2021)'
_computing_data_reduction 'CrysAlisPro 1.171.41.115a (Rigaku OD, 2021)'
_computing_molecular_graphics 'Olex2 1.3 (Dolomanov et al., 2009)'
_computing_publication_material 'Olex2 1.3 (Dolomanov et al., 2009)'
_computing_structure_refinement 'SHELXL 2018/3 (Sheldrick, 2015)'
_computing_structure_solution 'SHELXT 2018/2 (Sheldrick, 2018)'
_diffrn_ambient_temperature 93
_diffrn_detector 'Hybrid Pixel Array Detector'
_diffrn_detector_area_resol_mean 5.8140
_diffrn_measured_fraction_theta_full 1.000
_diffrn_measured_fraction_theta_max 0.945
_diffrn_measurement_details
;
List of Runs (angles in degrees, time in seconds):

  # Type    Start    End  Width  t~exp~   \w     \q     \k     \f   Frames
#--------------------------------------------------------------------------
  1  \w     37.00  66.00   0.50    8.00    --  -23.00  45.00 160.96   58
  2  \w   -111.00 -84.00   0.50    8.00    --  -23.00  45.00  60.00   54
  3  \w    -74.00 -48.00   0.50    8.00    --  -23.00  45.00  60.00   52
  4  \w    -36.00   3.00   0.50    8.00    --  -23.00  45.00  60.00   78
  5  \w     21.00  66.00   0.50    8.00    --  -23.00  45.00  60.00   90
  6  \w   -106.00  66.00   0.50    8.00    --  -23.00  45.00   0.00  344
  7  \w   -112.00 -18.00   0.50    8.00    --  -23.00  45.00 120.00  188
  8  \w     39.00  66.00   0.50    8.00    --  -23.00  45.00 120.00   54
  9  \w    -73.00  65.00   0.50    8.00    --  -23.00  45.00  30.00  276
 10  \w   -112.00 -87.00   0.50    8.00    --  -23.00  45.00 150.00   50
 11  \w    -57.00 -32.00   0.50    8.00    --  -23.00  45.00 150.00   50
 12  \w     -6.00  47.00   0.50    8.00    --  -23.00  45.00 150.00  106
 13  \w    -32.00  -7.00   0.50    8.00    --  -23.00  45.00  90.00   50
 14  \w     20.00  65.00   0.50    8.00    --  -23.00  45.00  90.00   90
 15  \w   -112.00 -41.00   0.50    8.00    --  -23.00  45.00 160.96  142
;
_diffrn_measurement_device 'four-circle diffractometer'
_diffrn_measurement_device_type 'XtaLAB AFC10 (RCD3): fixed-chi single'
_diffrn_measurement_method '\w scans'
_diffrn_orient_matrix_type 'CrysAlisPro convention (1999,Acta A55,543-557)'
_diffrn_orient_matrix_UB_11 -0.0186869000
_diffrn_orient_matrix_UB_12 0.0185763000
_diffrn_orient_matrix_UB_13 0.0135696000
_diffrn_orient_matrix_UB_21 0.0113730000
_diffrn_orient_matrix_UB_22 0.0054035000
_diffrn_orient_matrix_UB_23 0.0322566000
_diffrn_orient_matrix_UB_31 0.0040496000
_diffrn_orient_matrix_UB_32 0.0698555000
_diffrn_orient_matrix_UB_33 -0.0060816000
_diffrn_radiation_monochromator mirror
_diffrn_radiation_probe x-ray
_diffrn_radiation_type 'Mo K\a'
_diffrn_radiation_wavelength 0.71073
_diffrn_reflns_av_R_equivalents 0.0372
_diffrn_reflns_av_unetI/netI 0.0376
_diffrn_reflns_Laue_measured_fraction_full 1.000
_diffrn_reflns_Laue_measured_fraction_max 0.945
_diffrn_reflns_limit_h_max 42
_diffrn_reflns_limit_h_min -43
_diffrn_reflns_limit_k_max 13
_diffrn_reflns_limit_k_min -13
_diffrn_reflns_limit_l_max 27
_diffrn_reflns_limit_l_min -23
_diffrn_reflns_number 42157
_diffrn_reflns_point_group_measured_fraction_full 0.907
_diffrn_reflns_point_group_measured_fraction_max 0.816
_diffrn_reflns_theta_full 25.242
_diffrn_reflns_theta_max 29.237
_diffrn_reflns_theta_min 2.040
_diffrn_source 'Rotating-anode X-ray tube'
_diffrn_source_type 'Rigaku (Mo) X-ray Source'
_exptl_absorpt_coefficient_mu 1.740
_exptl_absorpt_correction_T_max 1.00000
_exptl_absorpt_correction_T_min 0.54576
_exptl_absorpt_correction_type multi-scan
_exptl_absorpt_process_details
;
CrysAlisPro 1.171.41.115a (Rigaku Oxford Diffraction, 2021)
Empirical absorption correction using spherical harmonics,
implemented in SCALE3 ABSPACK scaling algorithm.
;
_exptl_crystal_colour yellow
_exptl_crystal_colour_primary yellow
_exptl_crystal_density_diffrn 1.469
_exptl_crystal_description block
_exptl_crystal_F_000 2832
_exptl_crystal_size_max 0.3
_exptl_crystal_size_mid 0.2
_exptl_crystal_size_min 0.1
_refine_diff_density_max 1.506
_refine_diff_density_min -0.559
_refine_diff_density_rms 0.102
_refine_ls_abs_structure_details
;
 Refined as an inversion twin.
;
_refine_ls_abs_structure_Flack 0.103(9)
_refine_ls_extinction_method none
_refine_ls_goodness_of_fit_ref 1.011
_refine_ls_hydrogen_treatment constr
_refine_ls_matrix_type full
_refine_ls_number_parameters 794
_refine_ls_number_reflns 13888
_refine_ls_number_restraints 2
_refine_ls_restrained_S_all 1.011
_refine_ls_R_factor_all 0.0583
_refine_ls_R_factor_gt 0.0528
_refine_ls_shift/su_max 0.001
_refine_ls_shift/su_mean 0.000
_refine_ls_structure_factor_coef Fsqd
_refine_ls_weighting_details 'w=1/[\s^2^(Fo^2^)+(0.0991P)^2^+11.7270P] where P=(Fo^2^+2Fc^2^)/3'
_refine_ls_weighting_scheme calc
_refine_ls_wR_factor_gt 0.1341
_refine_ls_wR_factor_ref 0.1384
_reflns_Friedel_coverage 0.727
_reflns_Friedel_fraction_full 0.814
_reflns_Friedel_fraction_max 0.687
_reflns_number_gt 12800
_reflns_number_total 13888
_reflns_threshold_expression 'I > 2\s(I)'
_cod_data_source_file d2cc03907a2.cif
_cod_data_source_block si146_model_bim
_cod_database_code 7130555
_shelx_shelxl_version_number 2018/3
_chemical_oxdiff_formula MnBrC33H30N6O3
_shelx_space_group_comment
;
The symmetry employed for this shelxl refinement is uniquely defined
by the following loop, which should always be used as a source of
symmetry information in preference to the above space-group names.
They are only intended as comments.
;
_shelx_estimated_absorpt_t_max 0.845
_shelx_estimated_absorpt_t_min 0.623
_reflns_odcompleteness_completeness 99.95
_reflns_odcompleteness_iscentric 1
_reflns_odcompleteness_theta 27.42
_olex2_refinement_description
;
1. Twinned data refinement
 Scales: 0.897(9)
 0.103(9)
2. Fixed Uiso
 At 1.2 times of:
  All C(H) groups, All C(H,H) groups
3.a Secondary CH2 refined with riding coordinates:
 C34(H34A,H34B), C54(H54A,H54B), C44(H44A,H44B), C14(H14A,H14B), C4(H4A,H4B),
 C24(H24A,H24B)
3.b Aromatic/amide H refined with riding coordinates:
 C51(H51), C56(H56), C42(H42), C7(H7), C33(H33), C41(H41), C43(H43), C10(H10),
 C6(H6), C23(H23), C53(H53), C1(H1), C22(H22), C21(H21), C28(H28), C11(H11),
 C40(H40), C27(H27), C59(H59), C60(H60), C9(H9), C8(H8), C58(H58), C52(H52),
 C20(H20), C57(H57), C16(H16), C17(H17), C50(H50), C36(H36), C31(H31), C32(H32),
  C38(H38), C12(H12), C29(H29), C3(H3), C26(H26), C39(H39), C13(H13), C30(H30),
 C46(H46), C19(H19), C37(H37), C48(H48), C47(H47), C49(H49), C2(H2), C18(H18)
;
_olex2_submission_special_instructions 'No special instructions were received'
_oxdiff_exptl_absorpt_empirical_details
;
Empirical correction (ABSPACK) includes:
- Absorption correction using spherical harmonics
- Frame scaling
;
_oxdiff_exptl_absorpt_empirical_full_max 1.690
_oxdiff_exptl_absorpt_empirical_full_min 0.608

loop_
_space_group_symop_operation_xyz
'x, y, z'
'x, -y, z+1/2'
'x+1/2, y+1/2, z'
'x+1/2, -y+1/2, z+1/2'

loop_
_atom_site_label
_atom_site_type_symbol
_atom_site_fract_x
_atom_site_fract_y
_atom_site_fract_z
_atom_site_U_iso_or_equiv
_atom_site_adp_type
_atom_site_occupancy
_atom_site_site_symmetry_order
_atom_site_calc_flag
_atom_site_refinement_flags_posn
_atom_site_refinement_flags_adp
_atom_site_refinement_flags_occupancy
_atom_site_disorder_assembly
_atom_site_disorder_group
Br2 Br 0.33903(2) 0.67232(6) 0.55190(3) 0.02255(14) Uani 1 1 d . . . . .
Br1 Br 0.68338(2) 0.72966(6) 0.42610(3) 0.02707(15) Uani 1 1 d . . . . .
Mn2 Mn 0.41564(3) 1.18761(8) 0.59616(4) 0.01348(16) Uani 1 1 d . . . . .
Mn1 Mn 0.59307(3) 0.26208(9) 0.38103(4) 0.01881(18) Uani 1 1 d . . . . .
N11 N 0.35087(15) 1.1973(5) 0.5778(2) 0.0146(9) Uani 1 1 d . . . . .
O4 O 0.41548(14) 1.4099(4) 0.6951(2) 0.0257(9) Uani 1 1 d . . . . .
O6 O 0.42921(15) 1.3948(5) 0.4945(2) 0.0280(10) Uani 1 1 d . . . . .
N3 N 0.59916(14) 0.4105(5) 0.3083(2) 0.0171(9) Uani 1 1 d . . . . .
N5 N 0.59821(15) 0.4155(5) 0.4515(2) 0.0173(9) Uani 1 1 d . . . . .
O3 O 0.50071(16) 0.2776(6) 0.3559(3) 0.0387(12) Uani 1 1 d . . . . .
N12 N 0.28769(15) 1.2888(5) 0.5624(2) 0.0153(9) Uani 1 1 d . . . . .
N2 N 0.72563(16) 0.2851(5) 0.4208(2) 0.0182(9) Uani 1 1 d . . . . .
N9 N 0.41150(14) 1.0382(5) 0.5235(2) 0.0150(9) Uani 1 1 d . . . . .
N6 N 0.59090(14) 0.6087(5) 0.5048(2) 0.0164(9) Uani 1 1 d . . . . .
O5 O 0.50815(15) 1.1891(5) 0.6199(3) 0.0335(11) Uani 1 1 d . . . . .
N7 N 0.41064(14) 1.0376(5) 0.6694(2) 0.0130(8) Uani 1 1 d . . . . .
N10 N 0.41771(14) 0.8514(5) 0.4646(2) 0.0156(9) Uani 1 1 d . . . . .
N4 N 0.61452(15) 0.5985(5) 0.2561(2) 0.0178(9) Uani 1 1 d . . . . .
O2 O 0.59094(15) 0.0404(5) 0.2808(3) 0.0338(11) Uani 1 1 d . . . . .
N8 N 0.39782(15) 0.8496(5) 0.7233(2) 0.0175(9) Uani 1 1 d . . . . .
O1 O 0.5794(2) 0.0608(5) 0.4853(3) 0.0447(14) Uani 1 1 d . . . . .
N1 N 0.65789(16) 0.2430(5) 0.4002(3) 0.0189(9) Uani 1 1 d . . . . .
C51 C 0.32890(17) 1.3114(5) 0.5787(3) 0.0155(10) Uani 1 1 d . . . . .
H51 H 0.340760 1.398635 0.589496 0.019 Uiso 1 1 calc R U . . .
C34 C 0.3852(2) 0.7068(6) 0.7337(3) 0.0210(11) Uani 1 1 d . . . . .
H34A H 0.410136 0.654415 0.752918 0.025 Uiso 1 1 calc R U . . .
H34B H 0.375221 0.665811 0.689778 0.025 Uiso 1 1 calc R U . . .
C56 C 0.18833(19) 1.3237(6) 0.6112(3) 0.0224(12) Uani 1 1 d . . . . .
H56 H 0.175573 1.304967 0.567123 0.027 Uiso 1 1 calc R U . . .
C42 C 0.38863(17) 1.0529(6) 0.4610(3) 0.0164(10) Uani 1 1 d . . . . .
H42 H 0.372949 1.131567 0.446064 0.020 Uiso 1 1 calc R U . . .
C55 C 0.22956(17) 1.3712(5) 0.6211(3) 0.0157(10) Uani 1 1 d . . . . .
C7 C 0.8345(2) 0.2023(6) 0.3065(3) 0.0223(12) Uani 1 1 d . . . . .
H7 H 0.850114 0.120776 0.302477 0.027 Uiso 1 1 calc R U . . .
C33 C 0.42086(18) 0.9330(6) 0.7688(3) 0.0192(11) Uani 1 1 d . . . . .
H33 H 0.429851 0.913538 0.814442 0.023 Uiso 1 1 calc R U . . .
C41 C 0.42851(16) 0.9155(6) 0.5229(3) 0.0162(10) Uani 1 1 d . . . . .
H41 H 0.446208 0.877293 0.559301 0.019 Uiso 1 1 calc R U . . .
C35 C 0.35120(19) 0.6934(6) 0.7796(3) 0.0183(11) Uani 1 1 d . . . . .
C43 C 0.39213(16) 0.9374(6) 0.4245(3) 0.0169(10) Uani 1 1 d . . . . .
H43 H 0.379455 0.919838 0.380345 0.020 Uiso 1 1 calc R U . . .
C25 C 0.54518(18) 0.7428(6) 0.5713(3) 0.0189(11) Uani 1 1 d . . . . .
C54 C 0.25423(16) 1.3907(6) 0.5620(3) 0.0162(10) Uani 1 1 d . . . . .
H54A H 0.235141 1.382641 0.519940 0.019 Uiso 1 1 calc R U . . .
H54B H 0.266624 1.483465 0.563708 0.019 Uiso 1 1 calc R U . . .
C5 C 0.78937(17) 0.3413(6) 0.3677(3) 0.0189(11) Uani 1 1 d . . . . .
C10 C 0.78819(19) 0.4400(6) 0.3180(3) 0.0236(12) Uani 1 1 d . . . . .
H10 H 0.772237 0.520991 0.321416 0.028 Uiso 1 1 calc R U . . .
C6 C 0.81277(18) 0.2225(6) 0.3618(3) 0.0196(11) Uani 1 1 d . . . . .
H6 H 0.813846 0.154828 0.395814 0.024 Uiso 1 1 calc R U . . .
C44 C 0.43117(18) 0.7155(6) 0.4464(3) 0.0175(10) Uani 1 1 d . . . . .
H44A H 0.406476 0.662372 0.426997 0.021 Uiso 1 1 calc R U . . .
H44B H 0.443687 0.667311 0.487172 0.021 Uiso 1 1 calc R U . . .
C23 C 0.61922(18) 0.5322(6) 0.5451(3) 0.0187(10) Uani 1 1 d . . . . .
H23 H 0.632982 0.557364 0.587692 0.022 Uiso 1 1 calc R U . . .
C53 C 0.32137(17) 1.0951(6) 0.5614(3) 0.0166(10) Uani 1 1 d . . . . .
H53 H 0.327564 1.000646 0.557746 0.020 Uiso 1 1 calc R U . . .
C1 C 0.68722(19) 0.3390(6) 0.4066(3) 0.0206(11) Uani 1 1 d . . . . .
H1 H 0.681717 0.434065 0.401787 0.025 Uiso 1 1 calc R U . . .
C22 C 0.62366(18) 0.4130(6) 0.5120(3) 0.0211(11) Uani 1 1 d . . . . .
H22 H 0.641416 0.339426 0.527786 0.025 Uiso 1 1 calc R U . . .
C21 C 0.57892(17) 0.5355(6) 0.4496(3) 0.0172(10) Uani 1 1 d . . . . .
H21 H 0.559187 0.565643 0.413798 0.021 Uiso 1 1 calc R U . . .
C28 C 0.5140(2) 0.8578(8) 0.6597(3) 0.0337(16) Uani 1 1 d . . . . .
H28 H 0.512092 0.935202 0.687725 0.040 Uiso 1 1 calc R U . . .
C63 C 0.5364(2) 0.2756(6) 0.3656(3) 0.0237(12) Uani 1 1 d . . . . .
C45 C 0.46300(17) 0.7224(6) 0.3962(3) 0.0181(10) Uani 1 1 d . . . . .
C11 C 0.61918(17) 0.5301(6) 0.3140(3) 0.0161(10) Uani 1 1 d . . . . .
H11 H 0.634675 0.562460 0.354022 0.019 Uiso 1 1 calc R U . . .
C40 C 0.3606(2) 0.6630(6) 0.8466(3) 0.0233(12) Uani 1 1 d . . . . .
H40 H 0.388989 0.651017 0.864774 0.028 Uiso 1 1 calc R U . . .
C27 C 0.5423(2) 0.8577(7) 0.6125(3) 0.0254(13) Uani 1 1 d . . . . .
H27 H 0.559619 0.935004 0.607947 0.030 Uiso 1 1 calc R U . . .
C14 C 0.63669(19) 0.7238(6) 0.2420(3) 0.0199(11) Uani 1 1 d . . . . .
H14A H 0.650149 0.762777 0.284562 0.024 Uiso 1 1 calc R U . . .
H14B H 0.616319 0.791575 0.221247 0.024 Uiso 1 1 calc R U . . .
C59 C 0.2253(2) 1.3778(7) 0.7403(3) 0.0263(13) Uani 1 1 d . . . . .
H59 H 0.237928 1.396986 0.784342 0.032 Uiso 1 1 calc R U . . .
C60 C 0.24766(18) 1.3984(6) 0.6860(3) 0.0211(11) Uani 1 1 d . . . . .
H60 H 0.275654 1.431318 0.693121 0.025 Uiso 1 1 calc R U . . .
C9 C 0.81045(19) 0.4205(7) 0.2628(3) 0.0258(13) Uani 1 1 d . . . . .
H9 H 0.809838 0.488764 0.229113 0.031 Uiso 1 1 calc R U . . .
C15 C 0.66952(18) 0.6973(6) 0.1959(3) 0.0196(11) Uani 1 1 d . . . . .
C8 C 0.83332(19) 0.3024(7) 0.2571(3) 0.0235(12) Uani 1 1 d . . . . .
H8 H 0.848264 0.289418 0.219377 0.028 Uiso 1 1 calc R U . . .
C58 C 0.1845(2) 1.3294(7) 0.7301(3) 0.0268(13) Uani 1 1 d . . . . .
H58 H 0.169281 1.313742 0.767273 0.032 Uiso 1 1 calc R U . . .
C52 C 0.28238(18) 1.1506(6) 0.5514(3) 0.0185(11) Uani 1 1 d . . . . .
H52 H 0.256708 1.103799 0.539326 0.022 Uiso 1 1 calc R U . . .
C4 C 0.76547(17) 0.3614(6) 0.4274(3) 0.0189(11) Uani 1 1 d . . . . .
H4A H 0.783044 0.330696 0.468332 0.023 Uiso 1 1 calc R U . . .
H4B H 0.759580 0.459917 0.432461 0.023 Uiso 1 1 calc R U . . .
C20 C 0.6798(2) 0.7976(6) 0.1516(3) 0.0253(13) Uani 1 1 d . . . . .
H20 H 0.665359 0.882524 0.149493 0.030 Uiso 1 1 calc R U . . .
C57 C 0.1660(2) 1.3036(7) 0.6655(3) 0.0261(13) Uani 1 1 d . . . . .
H57 H 0.137795 1.272150 0.658551 0.031 Uiso 1 1 calc R U . . .
C24 C 0.57635(19) 0.7449(6) 0.5192(3) 0.0177(10) Uani 1 1 d . . . . .
H24A H 0.562804 0.786629 0.477388 0.021 Uiso 1 1 calc R U . . .
H24B H 0.600714 0.802325 0.535878 0.021 Uiso 1 1 calc R U . . .
C16 C 0.69146(19) 0.5744(6) 0.1981(3) 0.0225(12) Uani 1 1 d . . . . .
H16 H 0.685192 0.505459 0.228748 0.027 Uiso 1 1 calc R U . . .
C17 C 0.72248(19) 0.5506(7) 0.1562(3) 0.0274(13) Uani 1 1 d . . . . .
H17 H 0.736907 0.465673 0.157937 0.033 Uiso 1 1 calc R U . . .
C50 C 0.4887(2) 0.8363(7) 0.3930(3) 0.0250(13) Uani 1 1 d . . . . .
H50 H 0.486243 0.911315 0.422294 0.030 Uiso 1 1 calc R U . . .
C36 C 0.3094(2) 0.7068(6) 0.7531(4) 0.0286(14) Uani 1 1 d . . . . .
H36 H 0.302594 0.724724 0.706669 0.034 Uiso 1 1 calc R U . . .
C31 C 0.39230(17) 0.9167(6) 0.6645(3) 0.0164(10) Uani 1 1 d . . . . .
H31 H 0.377226 0.881739 0.624698 0.020 Uiso 1 1 calc R U . . .
C32 C 0.42806(17) 1.0487(6) 0.7348(3) 0.0170(10) Uani 1 1 d . . . . .
H32 H 0.442958 1.126159 0.753498 0.020 Uiso 1 1 calc R U . . .
C38 C 0.2875(2) 0.6658(7) 0.8612(4) 0.0362(18) Uani 1 1 d . . . . .
H38 H 0.265701 0.657445 0.889277 0.043 Uiso 1 1 calc R U . . .
C12 C 0.58081(18) 0.4054(7) 0.2431(3) 0.0229(12) Uani 1 1 d . . . . .
H12 H 0.564124 0.332155 0.223931 0.028 Uiso 1 1 calc R U . . .
C29 C 0.4890(2) 0.7469(8) 0.6662(3) 0.0333(16) Uani 1 1 d . . . . .
H29 H 0.469960 0.747343 0.699162 0.040 Uiso 1 1 calc R U . . .
C3 C 0.7212(2) 0.1452(6) 0.4237(3) 0.0231(12) Uani 1 1 d . . . . .
H3 H 0.742822 0.079368 0.432788 0.028 Uiso 1 1 calc R U . . .
C64 C 0.41533(18) 1.3213(6) 0.6574(3) 0.0179(11) Uani 1 1 d . . . . .
C26 C 0.51915(19) 0.6328(7) 0.5778(3) 0.0256(12) Uani 1 1 d . . . . .
H26 H 0.520514 0.555555 0.549521 0.031 Uiso 1 1 calc R U . . .
C39 C 0.3286(2) 0.6496(7) 0.8880(3) 0.0315(15) Uani 1 1 d . . . . .
H39 H 0.335214 0.629573 0.934267 0.038 Uiso 1 1 calc R U . . .
C65 C 0.47257(18) 1.1823(6) 0.6114(3) 0.0199(11) Uani 1 1 d . . . . .
C13 C 0.59006(18) 0.5201(6) 0.2106(3) 0.0209(11) Uani 1 1 d . . . . .
H13 H 0.581352 0.542220 0.165080 0.025 Uiso 1 1 calc R U . . .
C61 C 0.59202(19) 0.1270(7) 0.3192(3) 0.0256(12) Uani 1 1 d . . . . .
C30 C 0.4910(2) 0.6338(8) 0.6252(4) 0.0331(15) Uani 1 1 d . . . . .
H30 H 0.473222 0.557527 0.629599 0.040 Uiso 1 1 calc R U . . .
C66 C 0.42217(18) 1.3146(6) 0.5327(3) 0.0193(11) Uani 1 1 d . . . . .
C46 C 0.4670(2) 0.6144(7) 0.3528(3) 0.0280(13) Uani 1 1 d . . . . .
H46 H 0.449680 0.535947 0.354614 0.034 Uiso 1 1 calc R U . . .
C19 C 0.7109(2) 0.7748(7) 0.1105(3) 0.0318(15) Uani 1 1 d . . . . .
H19 H 0.717696 0.844563 0.080665 0.038 Uiso 1 1 calc R U . . .
C37 C 0.2777(2) 0.6942(7) 0.7941(5) 0.0375(17) Uani 1 1 d . . . . .
H37 H 0.249236 0.704987 0.775996 0.045 Uiso 1 1 calc R U . . .
C48 C 0.5211(2) 0.7328(10) 0.3036(4) 0.0381(19) Uani 1 1 d . . . . .
H48 H 0.540589 0.736759 0.271511 0.046 Uiso 1 1 calc R U . . .
C47 C 0.4961(2) 0.6200(9) 0.3067(4) 0.0369(17) Uani 1 1 d . . . . .
H47 H 0.498609 0.545400 0.277158 0.044 Uiso 1 1 calc R U . . .
C49 C 0.5180(2) 0.8406(9) 0.3471(4) 0.0347(16) Uani 1 1 d . . . . .
H49 H 0.535876 0.917720 0.345592 0.042 Uiso 1 1 calc R U . . .
C2 C 0.6791(2) 0.1210(6) 0.4109(3) 0.0243(12) Uani 1 1 d . . . . .
H2 H 0.666413 0.033229 0.409645 0.029 Uiso 1 1 calc R U . . .
C62 C 0.5859(2) 0.1388(7) 0.4452(3) 0.0279(13) Uani 1 1 d . . . . .
C18 C 0.7321(2) 0.6514(7) 0.1122(3) 0.0303(14) Uani 1 1 d . . . . .
H18 H 0.753177 0.636075 0.083340 0.036 Uiso 1 1 calc R U . . .

loop_
_atom_site_aniso_label
_atom_site_aniso_U_11
_atom_site_aniso_U_22
_atom_site_aniso_U_33
_atom_site_aniso_U_23
_atom_site_aniso_U_13
_atom_site_aniso_U_12
Br2 0.0293(3) 0.0189(2) 0.0190(3) 0.0019(2) 0.0004(2) -0.0044(2)
Br1 0.0333(3) 0.0278(3) 0.0191(3) -0.0046(2) -0.0014(2) -0.0091(3)
Mn2 0.0141(4) 0.0140(4) 0.0124(4) -0.0003(3) 0.0018(3) 0.0010(3)
Mn1 0.0206(4) 0.0170(4) 0.0199(4) -0.0020(3) 0.0069(3) -0.0043(3)
N11 0.019(2) 0.014(2) 0.010(2) 0.0016(16) 0.0028(17) -0.0017(17)
O4 0.030(2) 0.021(2) 0.025(2) -0.0084(17) -0.0015(18) -0.0005(17)
O6 0.038(3) 0.022(2) 0.026(2) 0.0085(17) 0.0068(19) -0.0021(18)
N3 0.016(2) 0.017(2) 0.018(2) -0.0032(18) 0.0026(17) -0.0027(17)
N5 0.020(2) 0.018(2) 0.015(2) -0.0004(17) 0.0038(18) -0.0016(18)
O3 0.024(3) 0.041(3) 0.052(4) -0.007(2) 0.009(2) -0.006(2)
N12 0.019(2) 0.014(2) 0.013(2) 0.0003(17) 0.0036(17) -0.0001(17)
N2 0.022(2) 0.020(2) 0.014(2) -0.0007(18) 0.0054(18) 0.0025(18)
N9 0.018(2) 0.016(2) 0.012(2) 0.0018(16) 0.0047(17) 0.0030(16)
N6 0.018(2) 0.018(2) 0.013(2) 0.0011(17) 0.0027(17) 0.0018(17)
O5 0.019(2) 0.038(3) 0.043(3) -0.001(2) 0.002(2) 0.0015(19)
N7 0.015(2) 0.015(2) 0.008(2) -0.0031(15) 0.0019(16) 0.0031(16)
N10 0.017(2) 0.016(2) 0.015(2) 0.0000(17) 0.0050(17) 0.0006(17)
N4 0.020(2) 0.020(2) 0.014(2) -0.0035(17) 0.0033(17) 0.0001(18)
O2 0.039(3) 0.023(2) 0.042(3) -0.013(2) 0.015(2) -0.0094(19)
N8 0.022(2) 0.016(2) 0.015(2) -0.0012(17) 0.0044(18) 0.0015(18)
O1 0.066(4) 0.028(3) 0.044(3) 0.011(2) 0.028(3) 0.000(2)
N1 0.023(2) 0.021(2) 0.014(2) -0.0014(18) 0.0052(18) -0.0009(18)
C51 0.022(3) 0.014(2) 0.011(2) 0.0001(18) 0.002(2) -0.0014(19)
C34 0.031(3) 0.015(2) 0.018(3) 0.003(2) 0.006(2) 0.002(2)
C56 0.022(3) 0.025(3) 0.020(3) -0.007(2) 0.003(2) -0.003(2)
C42 0.017(2) 0.017(2) 0.015(3) 0.0016(19) 0.0014(19) 0.0024(19)
C55 0.017(2) 0.013(2) 0.016(3) -0.0024(19) 0.003(2) 0.0036(18)
C7 0.025(3) 0.021(3) 0.022(3) -0.005(2) 0.006(2) -0.003(2)
C33 0.024(3) 0.022(3) 0.011(2) 0.001(2) 0.001(2) 0.005(2)
C41 0.017(2) 0.019(2) 0.013(2) 0.0010(19) 0.0026(19) 0.0014(19)
C35 0.027(3) 0.011(2) 0.017(3) -0.001(2) 0.003(2) -0.001(2)
C43 0.015(2) 0.021(3) 0.015(3) 0.001(2) 0.0016(19) 0.0015(19)
C25 0.018(3) 0.026(3) 0.013(3) 0.000(2) 0.004(2) 0.006(2)
C54 0.013(2) 0.018(2) 0.017(3) 0.001(2) 0.0006(19) 0.0029(19)
C5 0.015(3) 0.022(3) 0.019(3) 0.000(2) 0.001(2) -0.002(2)
C10 0.024(3) 0.020(3) 0.026(3) 0.001(2) 0.000(2) 0.001(2)
C6 0.022(3) 0.019(3) 0.018(3) 0.000(2) 0.003(2) -0.002(2)
C44 0.021(3) 0.015(2) 0.017(3) 0.000(2) 0.005(2) 0.000(2)
C23 0.020(3) 0.021(3) 0.015(3) -0.001(2) 0.002(2) 0.001(2)
C53 0.017(2) 0.016(2) 0.017(3) -0.0014(19) 0.005(2) -0.0007(19)
C1 0.021(3) 0.022(3) 0.019(3) 0.000(2) 0.003(2) 0.002(2)
C22 0.022(3) 0.022(3) 0.020(3) 0.004(2) 0.003(2) 0.005(2)
C21 0.017(2) 0.021(3) 0.014(3) 0.000(2) 0.0040(19) 0.001(2)
C28 0.040(4) 0.043(4) 0.018(3) 0.000(3) 0.002(3) 0.027(3)
C63 0.025(3) 0.023(3) 0.024(3) -0.006(2) 0.007(2) -0.004(2)
C45 0.015(2) 0.027(3) 0.012(3) 0.000(2) 0.0006(19) 0.003(2)
C11 0.017(2) 0.018(2) 0.013(2) -0.0018(19) 0.0031(19) -0.0010(19)
C40 0.028(3) 0.022(3) 0.020(3) -0.002(2) 0.003(2) -0.004(2)
C27 0.031(3) 0.027(3) 0.018(3) 0.003(2) 0.001(2) 0.012(2)
C14 0.024(3) 0.016(3) 0.020(3) 0.001(2) 0.006(2) 0.001(2)
C59 0.028(3) 0.035(3) 0.015(3) -0.002(2) 0.000(2) 0.004(3)
C60 0.014(2) 0.025(3) 0.023(3) -0.002(2) 0.000(2) 0.002(2)
C9 0.024(3) 0.029(3) 0.024(3) 0.008(2) 0.002(2) -0.006(2)
C15 0.020(3) 0.021(3) 0.018(3) -0.001(2) 0.003(2) -0.004(2)
C8 0.021(3) 0.031(3) 0.018(3) -0.002(2) 0.004(2) -0.005(2)
C58 0.028(3) 0.030(3) 0.024(3) 0.003(2) 0.011(3) 0.008(2)
C52 0.019(3) 0.016(2) 0.022(3) -0.002(2) 0.007(2) -0.005(2)
C4 0.018(3) 0.023(3) 0.016(3) -0.004(2) 0.003(2) 0.003(2)
C20 0.036(3) 0.018(3) 0.023(3) -0.002(2) 0.008(3) -0.007(2)
C57 0.022(3) 0.026(3) 0.031(3) -0.007(2) 0.009(2) -0.007(2)
C24 0.022(3) 0.017(3) 0.014(3) -0.0040(19) 0.003(2) 0.001(2)
C16 0.026(3) 0.023(3) 0.019(3) 0.003(2) 0.005(2) 0.001(2)
C17 0.022(3) 0.034(3) 0.027(3) -0.004(3) 0.006(2) 0.000(2)
C50 0.024(3) 0.029(3) 0.023(3) 0.001(2) 0.005(2) 0.000(2)
C36 0.031(3) 0.020(3) 0.033(4) 0.005(2) -0.003(3) -0.002(2)
C31 0.020(3) 0.018(2) 0.012(2) 0.0005(19) 0.0044(19) 0.0024(19)
C32 0.016(2) 0.019(3) 0.016(3) -0.001(2) 0.0022(19) -0.0007(19)
C38 0.039(4) 0.018(3) 0.057(5) -0.010(3) 0.028(4) -0.010(3)
C12 0.017(3) 0.032(3) 0.020(3) -0.006(2) 0.004(2) -0.004(2)
C29 0.027(3) 0.056(5) 0.017(3) 0.009(3) 0.004(2) 0.019(3)
C3 0.029(3) 0.019(3) 0.022(3) 0.003(2) 0.009(2) 0.006(2)
C64 0.017(3) 0.021(3) 0.015(3) 0.001(2) 0.001(2) -0.001(2)
C26 0.020(3) 0.030(3) 0.027(3) 0.006(2) 0.002(2) 0.001(2)
C39 0.050(4) 0.023(3) 0.024(3) -0.007(2) 0.017(3) -0.014(3)
C65 0.016(3) 0.023(3) 0.021(3) 0.002(2) 0.003(2) 0.001(2)
C13 0.021(3) 0.029(3) 0.013(3) -0.003(2) 0.000(2) -0.003(2)
C61 0.022(3) 0.027(3) 0.028(3) -0.005(3) 0.007(2) -0.007(2)
C30 0.019(3) 0.046(4) 0.034(4) 0.013(3) 0.004(3) 0.003(3)
C66 0.019(3) 0.021(3) 0.018(3) -0.006(2) 0.005(2) 0.001(2)
C46 0.026(3) 0.031(3) 0.027(3) -0.008(3) -0.001(2) 0.008(2)
C19 0.045(4) 0.026(3) 0.027(3) -0.004(3) 0.016(3) -0.021(3)
C37 0.024(3) 0.021(3) 0.067(5) 0.008(3) 0.002(3) 0.000(2)
C48 0.020(3) 0.078(6) 0.017(3) 0.011(3) 0.006(2) 0.015(3)
C47 0.033(4) 0.052(5) 0.026(3) -0.009(3) 0.004(3) 0.022(3)
C49 0.020(3) 0.055(5) 0.030(4) 0.010(3) 0.006(3) 0.001(3)
C2 0.035(3) 0.019(3) 0.022(3) 0.002(2) 0.014(3) 0.001(2)
C62 0.033(3) 0.023(3) 0.030(3) -0.004(3) 0.013(3) 0.000(2)
C18 0.026(3) 0.041(4) 0.026(3) -0.010(3) 0.012(3) -0.011(3)

loop_
_atom_type_symbol
_atom_type_description
_atom_type_scat_dispersion_real
_atom_type_scat_dispersion_imag
_atom_type_scat_source
C C 0.0033 0.0016 'International Tables Vol C Tables 4.2.6.8 and 6.1.1.4'
H H 0.0000 0.0000 'International Tables Vol C Tables 4.2.6.8 and 6.1.1.4'
Br Br -0.2901 2.4595 'International Tables Vol C Tables 4.2.6.8 and 6.1.1.4'
Mn Mn 0.3368 0.7283 'International Tables Vol C Tables 4.2.6.8 and 6.1.1.4'
N N 0.0061 0.0033 'International Tables Vol C Tables 4.2.6.8 and 6.1.1.4'
O O 0.0106 0.0060 'International Tables Vol C Tables 4.2.6.8 and 6.1.1.4'

loop_
_geom_angle_atom_site_label_1
_geom_angle_atom_site_label_2
_geom_angle_atom_site_label_3
_geom_angle
_geom_angle_site_symmetry_1
_geom_angle_site_symmetry_3
_geom_angle_publ_flag
N11 Mn2 N7 90.12(17) . . ?
N9 Mn2 N11 85.59(18) . . ?
N9 Mn2 N7 89.82(17) . . ?
C64 Mn2 N11 90.3(2) . . ?
C64 Mn2 N9 175.8(2) . . ?
C64 Mn2 N7 91.3(2) . . ?
C64 Mn2 C65 89.4(3) . . ?
C64 Mn2 C66 89.6(3) . . ?
C65 Mn2 N11 178.9(2) . . ?
C65 Mn2 N9 94.7(2) . . ?
C65 Mn2 N7 91.0(2) . . ?
C66 Mn2 N11 92.1(2) . . ?
C66 Mn2 N9 89.5(2) . . ?
C66 Mn2 N7 177.6(2) . . ?
C66 Mn2 C65 86.8(3) . . ?
N5 Mn1 N3 88.19(18) . . ?
N5 Mn1 N1 86.40(19) . . ?
N1 Mn1 N3 91.21(19) . . ?
C63 Mn1 N3 90.0(2) . . ?
C63 Mn1 N5 93.8(2) . . ?
C63 Mn1 N1 178.8(3) . . ?
C61 Mn1 N3 91.3(3) . . ?
C61 Mn1 N5 176.5(2) . . ?
C61 Mn1 N1 90.1(2) . . ?
C61 Mn1 C63 89.7(3) . . ?
C62 Mn1 N3 177.3(2) . . ?
C62 Mn1 N5 90.1(2) . . ?
C62 Mn1 N1 90.7(3) . . ?
C62 Mn1 C63 88.0(3) . . ?
C62 Mn1 C61 90.5(3) . . ?
C51 N11 Mn2 124.2(4) . . ?
C51 N11 C53 105.1(5) . . ?
C53 N11 Mn2 130.7(4) . . ?
C11 N3 Mn1 129.2(4) . . ?
C11 N3 C12 105.4(5) . . ?
C12 N3 Mn1 125.3(4) . . ?
C22 N5 Mn1 125.8(4) . . ?
C21 N5 Mn1 128.7(4) . . ?
C21 N5 C22 105.6(5) . . ?
C51 N12 C54 126.1(5) . . ?
C51 N12 C52 107.5(5) . . ?
C52 N12 C54 126.2(5) . . ?
C1 N2 C4 126.0(5) . . ?
C1 N2 C3 107.6(5) . . ?
C3 N2 C4 126.3(5) . . ?
C42 N9 Mn2 123.6(4) . . ?
C41 N9 Mn2 131.2(4) . . ?
C41 N9 C42 105.2(5) . . ?
C23 N6 C24 126.2(5) . . ?
C21 N6 C23 107.9(5) . . ?
C21 N6 C24 126.0(5) . . ?
C31 N7 Mn2 130.0(4) . . ?
C31 N7 C32 105.9(5) . . ?
C32 N7 Mn2 124.1(4) . . ?
C41 N10 C43 107.8(4) . . ?
C41 N10 C44 126.2(5) . . ?
C43 N10 C44 126.0(5) . . ?
C11 N4 C14 125.4(5) . . ?
C11 N4 C13 107.5(5) . . ?
C13 N4 C14 126.5(5) . . ?
C33 N8 C34 127.0(5) . . ?
C31 N8 C34 125.1(5) . . ?
C31 N8 C33 107.5(5) . . ?
C1 N1 Mn1 129.7(4) . . ?
C1 N1 C2 105.3(5) . . ?
C2 N1 Mn1 124.9(4) . . ?
N11 C51 N12 111.7(5) . . ?
N11 C51 H51 124.2 . . ?
N12 C51 H51 124.2 . . ?
N8 C34 H34A 108.9 . . ?
N8 C34 H34B 108.9 . . ?
N8 C34 C35 113.4(5) . . ?
H34A C34 H34B 107.7 . . ?
C35 C34 H34A 108.9 . . ?
C35 C34 H34B 108.9 . . ?
C55 C56 H56 120.0 . . ?
C57 C56 H56 120.0 . . ?
C57 C56 C55 120.0(6) . . ?
N9 C42 H42 125.2 . . ?
C43 C42 N9 109.6(5) . . ?
C43 C42 H42 125.2 . . ?
C56 C55 C54 120.1(5) . . ?
C60 C55 C56 119.1(5) . . ?
C60 C55 C54 120.8(5) . . ?
C6 C7 H7 120.2 . . ?
C8 C7 H7 120.2 . . ?
C8 C7 C6 119.6(6) . . ?
N8 C33 H33 127.1 . . ?
C32 C33 N8 105.7(5) . . ?
C32 C33 H33 127.1 . . ?
N9 C41 N10 111.5(5) . . ?
N9 C41 H41 124.2 . . ?
N10 C41 H41 124.2 . . ?
C40 C35 C34 121.4(6) . . ?
C40 C35 C36 119.2(6) . . ?
C36 C35 C34 119.3(6) . . ?
N10 C43 H43 127.0 . . ?
C42 C43 N10 105.9(5) . . ?
C42 C43 H43 127.0 . . ?
C27 C25 C24 119.1(5) . . ?
C26 C25 C27 119.2(6) . . ?
C26 C25 C24 121.7(5) . . ?
N12 C54 C55 111.1(4) . . ?
N12 C54 H54A 109.4 . . ?
N12 C54 H54B 109.4 . . ?
C55 C54 H54A 109.4 . . ?
C55 C54 H54B 109.4 . . ?
H54A C54 H54B 108.0 . . ?
C10 C5 C6 119.3(5) . . ?
C10 C5 C4 120.5(5) . . ?
C6 C5 C4 120.2(5) . . ?
C5 C10 H10 120.0 . . ?
C5 C10 C9 120.1(6) . . ?
C9 C10 H10 120.0 . . ?
C7 C6 C5 120.6(6) . . ?
C7 C6 H6 119.7 . . ?
C5 C6 H6 119.7 . . ?
N10 C44 H44A 109.3 . . ?
N10 C44 H44B 109.3 . . ?
N10 C44 C45 111.5(4) . . ?
H44A C44 H44B 108.0 . . ?
C45 C44 H44A 109.3 . . ?
C45 C44 H44B 109.3 . . ?
N6 C23 H23 126.9 . . ?
C22 C23 N6 106.2(5) . . ?
C22 C23 H23 126.9 . . ?
N11 C53 H53 125.1 . . ?
C52 C53 N11 109.8(5) . . ?
C52 C53 H53 125.1 . . ?
N2 C1 H1 124.2 . . ?
N1 C1 N2 111.6(5) . . ?
N1 C1 H1 124.2 . . ?
N5 C22 H22 125.3 . . ?
C23 C22 N5 109.3(5) . . ?
C23 C22 H22 125.3 . . ?
N5 C21 N6 111.1(5) . . ?
N5 C21 H21 124.5 . . ?
N6 C21 H21 124.5 . . ?
C27 C28 H28 119.9 . . ?
C29 C28 H28 119.9 . . ?
C29 C28 C27 120.2(7) . . ?
O3 C63 Mn1 176.8(6) . . ?
C50 C45 C44 120.9(5) . . ?
C46 C45 C44 120.1(5) . . ?
C46 C45 C50 118.9(6) . . ?
N3 C11 N4 110.9(5) . . ?
N3 C11 H11 124.5 . . ?
N4 C11 H11 124.5 . . ?
C35 C40 H40 119.7 . . ?
C35 C40 C39 120.5(6) . . ?
C39 C40 H40 119.7 . . ?
C25 C27 H27 120.1 . . ?
C28 C27 C25 119.8(7) . . ?
C28 C27 H27 120.1 . . ?
N4 C14 H14A 109.3 . . ?
N4 C14 H14B 109.3 . . ?
N4 C14 C15 111.4(5) . . ?
H14A C14 H14B 108.0 . . ?
C15 C14 H14A 109.3 . . ?
C15 C14 H14B 109.3 . . ?
C60 C59 H59 120.1 . . ?
C58 C59 H59 120.1 . . ?
C58 C59 C60 119.8(6) . . ?
C55 C60 H60 119.6 . . ?
C59 C60 C55 120.8(5) . . ?
C59 C60 H60 119.6 . . ?
C10 C9 H9 119.8 . . ?
C8 C9 C10 120.3(6) . . ?
C8 C9 H9 119.8 . . ?
C20 C15 C14 120.5(5) . . ?
C20 C15 C16 118.3(6) . . ?
C16 C15 C14 121.2(5) . . ?
C7 C8 H8 119.9 . . ?
C9 C8 C7 120.1(6) . . ?
C9 C8 H8 119.9 . . ?
C59 C58 H58 120.1 . . ?
C59 C58 C57 119.9(6) . . ?
C57 C58 H58 120.1 . . ?
N12 C52 H52 127.1 . . ?
C53 C52 N12 105.9(5) . . ?
C53 C52 H52 127.1 . . ?
N2 C4 C5 112.1(5) . . ?
N2 C4 H4A 109.2 . . ?
N2 C4 H4B 109.2 . . ?
C5 C4 H4A 109.2 . . ?
C5 C4 H4B 109.2 . . ?
H4A C4 H4B 107.9 . . ?
C15 C20 H20 119.7 . . ?
C19 C20 C15 120.5(6) . . ?
C19 C20 H20 119.7 . . ?
C56 C57 C58 120.3(6) . . ?
C56 C57 H57 119.8 . . ?
C58 C57 H57 119.8 . . ?
N6 C24 C25 112.1(5) . . ?
N6 C24 H24A 109.2 . . ?
N6 C24 H24B 109.2 . . ?
C25 C24 H24A 109.2 . . ?
C25 C24 H24B 109.2 . . ?
H24A C24 H24B 107.9 . . ?
C15 C16 H16 119.4 . . ?
C15 C16 C17 121.2(6) . . ?
C17 C16 H16 119.4 . . ?
C16 C17 H17 120.2 . . ?
C18 C17 C16 119.6(6) . . ?
C18 C17 H17 120.2 . . ?
C45 C50 H50 119.9 . . ?
C49 C50 C45 120.3(6) . . ?
C49 C50 H50 119.9 . . ?
C35 C36 H36 119.9 . . ?
C37 C36 C35 120.3(7) . . ?
C37 C36 H36 119.9 . . ?
N7 C31 N8 110.9(5) . . ?
N7 C31 H31 124.5 . . ?
N8 C31 H31 124.5 . . ?
N7 C32 H32 125.0 . . ?
C33 C32 N7 110.0(5) . . ?
C33 C32 H32 125.0 . . ?
C39 C38 H38 119.7 . . ?
C39 C38 C37 120.6(6) . . ?
C37 C38 H38 119.7 . . ?
N3 C12 H12 125.1 . . ?
C13 C12 N3 109.7(5) . . ?
C13 C12 H12 125.1 . . ?
C28 C29 H29 119.7 . . ?
C28 C29 C30 120.7(6) . . ?
C30 C29 H29 119.7 . . ?
N2 C3 H3 127.2 . . ?
C2 C3 N2 105.6(5) . . ?
C2 C3 H3 127.2 . . ?
O4 C64 Mn2 177.8(5) . . ?
C25 C26 H26 119.7 . . ?
C25 C26 C30 120.6(7) . . ?
C30 C26 H26 119.7 . . ?
C40 C39 H39 120.3 . . ?
C38 C39 C40 119.4(7) . . ?
C38 C39 H39 120.3 . . ?
O5 C65 Mn2 174.9(5) . . ?
N4 C13 H13 126.8 . . ?
C12 C13 N4 106.4(5) . . ?
C12 C13 H13 126.8 . . ?
O2 C61 Mn1 178.9(6) . . ?
C29 C30 H30 120.2 . . ?
C26 C30 C29 119.5(7) . . ?
C26 C30 H30 120.2 . . ?
O6 C66 Mn2 175.1(5) . . ?
C45 C46 H46 119.8 . . ?
C45 C46 C47 120.5(7) . . ?
C47 C46 H46 119.8 . . ?
C20 C19 H19 119.6 . . ?
C20 C19 C18 120.8(6) . . ?
C18 C19 H19 119.6 . . ?
C36 C37 H37 120.1 . . ?
C38 C37 C36 119.9(7) . . ?
C38 C37 H37 120.1 . . ?
C47 C48 H48 119.9 . . ?
C47 C48 C49 120.3(6) . . ?
C49 C48 H48 119.9 . . ?
C46 C47 H47 119.9 . . ?
C48 C47 C46 120.2(7) . . ?
C48 C47 H47 119.9 . . ?
C50 C49 H49 120.1 . . ?
C48 C49 C50 119.9(7) . . ?
C48 C49 H49 120.1 . . ?
N1 C2 H2 125.1 . . ?
C3 C2 N1 109.9(5) . . ?
C3 C2 H2 125.1 . . ?
O1 C62 Mn1 176.9(7) . . ?
C17 C18 C19 119.4(6) . . ?
C17 C18 H18 120.3 . . ?
C19 C18 H18 120.3 . . ?

loop_
_geom_bond_atom_site_label_1
_geom_bond_atom_site_label_2
_geom_bond_distance
_geom_bond_site_symmetry_2
_geom_bond_publ_flag
Mn2 N11 2.072(5) . ?
Mn2 N9 2.059(5) . ?
Mn2 N7 2.098(5) . ?
Mn2 C64 1.797(6) . ?
Mn2 C65 1.819(6) . ?
Mn2 C66 1.809(6) . ?
Mn1 N3 2.086(5) . ?
Mn1 N5 2.058(5) . ?
Mn1 N1 2.081(5) . ?
Mn1 C63 1.814(6) . ?
Mn1 C61 1.812(6) . ?
Mn1 C62 1.799(7) . ?
N11 C51 1.321(7) . ?
N11 C53 1.391(7) . ?
O4 C64 1.150(7) . ?
O6 C66 1.138(7) . ?
N3 C11 1.334(7) . ?
N3 C12 1.374(8) . ?
N5 C22 1.386(8) . ?
N5 C21 1.326(7) . ?
O3 C63 1.141(8) . ?
N12 C51 1.344(7) . ?
N12 C54 1.465(7) . ?
N12 C52 1.377(7) . ?
N2 C1 1.341(8) . ?
N2 C4 1.473(8) . ?
N2 C3 1.378(8) . ?
N9 C42 1.389(7) . ?
N9 C41 1.320(7) . ?
N6 C23 1.371(7) . ?
N6 C21 1.339(7) . ?
N6 C24 1.452(7) . ?
O5 C65 1.137(7) . ?
N7 C31 1.319(7) . ?
N7 C32 1.373(7) . ?
N10 C41 1.340(7) . ?
N10 C43 1.371(7) . ?
N10 C44 1.458(7) . ?
N4 C11 1.337(7) . ?
N4 C14 1.461(7) . ?
N4 C13 1.370(7) . ?
O2 C61 1.144(8) . ?
N8 C34 1.476(8) . ?
N8 C33 1.376(8) . ?
N8 C31 1.347(7) . ?
O1 C62 1.145(9) . ?
N1 C1 1.325(8) . ?
N1 C2 1.380(8) . ?
C51 H51 0.9500 . ?
C34 H34A 0.9900 . ?
C34 H34B 0.9900 . ?
C34 C35 1.512(8) . ?
C56 H56 0.9500 . ?
C56 C55 1.396(8) . ?
C56 C57 1.388(9) . ?
C42 H42 0.9500 . ?
C42 C43 1.358(8) . ?
C55 C54 1.512(8) . ?
C55 C60 1.391(8) . ?
C7 H7 0.9500 . ?
C7 C6 1.392(8) . ?
C7 C8 1.391(9) . ?
C33 H33 0.9500 . ?
C33 C32 1.355(8) . ?
C41 H41 0.9500 . ?
C35 C40 1.379(9) . ?
C35 C36 1.392(9) . ?
C43 H43 0.9500 . ?
C25 C27 1.405(9) . ?
C25 C24 1.528(8) . ?
C25 C26 1.378(9) . ?
C54 H54A 0.9900 . ?
C54 H54B 0.9900 . ?
C5 C10 1.387(8) . ?
C5 C6 1.396(8) . ?
C5 C4 1.508(8) . ?
C10 H10 0.9500 . ?
C10 C9 1.398(9) . ?
C6 H6 0.9500 . ?
C44 H44A 0.9900 . ?
C44 H44B 0.9900 . ?
C44 C45 1.516(8) . ?
C23 H23 0.9500 . ?
C23 C22 1.358(8) . ?
C53 H53 0.9500 . ?
C53 C52 1.358(8) . ?
C1 H1 0.9500 . ?
C22 H22 0.9500 . ?
C21 H21 0.9500 . ?
C28 H28 0.9500 . ?
C28 C27 1.384(9) . ?
C28 C29 1.365(12) . ?
C45 C50 1.393(9) . ?
C45 C46 1.385(8) . ?
C11 H11 0.9500 . ?
C40 H40 0.9500 . ?
C40 C39 1.398(9) . ?
C27 H27 0.9500 . ?
C14 H14A 0.9900 . ?
C14 H14B 0.9900 . ?
C14 C15 1.502(8) . ?
C59 H59 0.9500 . ?
C59 C60 1.387(8) . ?
C59 C58 1.385(10) . ?
C60 H60 0.9500 . ?
C9 H9 0.9500 . ?
C9 C8 1.380(9) . ?
C15 C20 1.390(8) . ?
C15 C16 1.391(8) . ?
C8 H8 0.9500 . ?
C58 H58 0.9500 . ?
C58 C57 1.389(10) . ?
C52 H52 0.9500 . ?
C4 H4A 0.9900 . ?
C4 H4B 0.9900 . ?
C20 H20 0.9500 . ?
C20 C19 1.383(9) . ?
C57 H57 0.9500 . ?
C24 H24A 0.9900 . ?
C24 H24B 0.9900 . ?
C16 H16 0.9500 . ?
C16 C17 1.394(8) . ?
C17 H17 0.9500 . ?
C17 C18 1.383(10) . ?
C50 H50 0.9500 . ?
C50 C49 1.390(9) . ?
C36 H36 0.9500 . ?
C36 C37 1.386(11) . ?
C31 H31 0.9500 . ?
C32 H32 0.9500 . ?
C38 H38 0.9500 . ?
C38 C39 1.377(11) . ?
C38 C37 1.379(12) . ?
C12 H12 0.9500 . ?
C12 C13 1.349(9) . ?
C29 H29 0.9500 . ?
C29 C30 1.385(11) . ?
C3 H3 0.9500 . ?
C3 C2 1.365(9) . ?
C26 H26 0.9500 . ?
C26 C30 1.384(9) . ?
C39 H39 0.9500 . ?
C13 H13 0.9500 . ?
C30 H30 0.9500 . ?
C46 H46 0.9500 . ?
C46 C47 1.389(10) . ?
C19 H19 0.9500 . ?
C19 C18 1.385(11) . ?
C37 H37 0.9500 . ?
C48 H48 0.9500 . ?
C48 C47 1.370(13) . ?
C48 C49 1.380(12) . ?
C47 H47 0.9500 . ?
C49 H49 0.9500 . ?
C2 H2 0.9500 . ?
C18 H18 0.9500 . ?

loop_
_geom_torsion_atom_site_label_1
_geom_torsion_atom_site_label_2
_geom_torsion_atom_site_label_3
_geom_torsion_atom_site_label_4
_geom_torsion
_geom_torsion_site_symmetry_1
_geom_torsion_site_symmetry_2
_geom_torsion_site_symmetry_3
_geom_torsion_site_symmetry_4
_geom_torsion_publ_flag
Mn2 N11 C51 N12 177.4(3) . . . . ?
Mn2 N11 C53 C52 -177.6(4) . . . . ?
Mn2 N9 C42 C43 179.8(4) . . . . ?
Mn2 N9 C41 N10 -179.5(4) . . . . ?
Mn2 N7 C31 N8 177.5(3) . . . . ?
Mn2 N7 C32 C33 -177.4(4) . . . . ?
Mn1 N3 C11 N4 -177.8(4) . . . . ?
Mn1 N3 C12 C13 177.8(4) . . . . ?
Mn1 N5 C22 C23 179.4(4) . . . . ?
Mn1 N5 C21 N6 -179.1(4) . . . . ?
Mn1 N1 C1 N2 178.2(4) . . . . ?
Mn1 N1 C2 C3 -178.4(4) . . . . ?
N11 C53 C52 N12 -0.6(6) . . . . ?
N3 C12 C13 N4 -0.1(7) . . . . ?
N2 C3 C2 N1 0.1(7) . . . . ?
N9 C42 C43 N10 -0.6(6) . . . . ?
N6 C23 C22 N5 -0.1(6) . . . . ?
N10 C44 C45 C50 26.6(8) . . . . ?
N10 C44 C45 C46 -153.6(5) . . . . ?
N4 C14 C15 C20 148.9(6) . . . . ?
N4 C14 C15 C16 -33.5(8) . . . . ?
N8 C34 C35 C40 -97.5(6) . . . . ?
N8 C34 C35 C36 84.9(7) . . . . ?
N8 C33 C32 N7 -1.0(6) . . . . ?
C51 N11 C53 C52 1.2(6) . . . . ?
C51 N12 C54 C55 -105.8(6) . . . . ?
C51 N12 C52 C53 -0.3(6) . . . . ?
C34 N8 C33 C32 174.0(5) . . . . ?
C34 N8 C31 N7 -173.4(5) . . . . ?
C34 C35 C40 C39 -179.4(5) . . . . ?
C34 C35 C36 C37 179.7(6) . . . . ?
C56 C55 C54 N12 -110.0(6) . . . . ?
C56 C55 C60 C59 0.4(9) . . . . ?
C42 N9 C41 N10 -0.5(6) . . . . ?
C55 C56 C57 C58 -0.7(10) . . . . ?
C33 N8 C34 C35 72.5(7) . . . . ?
C33 N8 C31 N7 0.4(6) . . . . ?
C41 N9 C42 C43 0.7(6) . . . . ?
C41 N10 C43 C42 0.3(6) . . . . ?
C41 N10 C44 C45 -106.8(6) . . . . ?
C35 C40 C39 C38 0.6(9) . . . . ?
C35 C36 C37 C38 -1.1(10) . . . . ?
C43 N10 C41 N9 0.1(6) . . . . ?
C43 N10 C44 C45 72.2(7) . . . . ?
C25 C26 C30 C29 0.3(10) . . . . ?
C54 N12 C51 N11 176.4(5) . . . . ?
C54 N12 C52 C53 -175.5(5) . . . . ?
C54 C55 C60 C59 -178.7(5) . . . . ?
C5 C10 C9 C8 0.7(9) . . . . ?
C10 C5 C6 C7 -0.4(9) . . . . ?
C10 C5 C4 N2 100.4(6) . . . . ?
C10 C9 C8 C7 -0.4(9) . . . . ?
C6 C7 C8 C9 -0.4(9) . . . . ?
C6 C5 C10 C9 -0.3(9) . . . . ?
C6 C5 C4 N2 -79.3(7) . . . . ?
C44 N10 C41 N9 179.3(5) . . . . ?
C44 N10 C43 C42 -178.8(5) . . . . ?
C44 C45 C50 C49 179.5(6) . . . . ?
C44 C45 C46 C47 180.0(6) . . . . ?
C23 N6 C21 N5 -0.5(6) . . . . ?
C23 N6 C24 C25 -75.1(7) . . . . ?
C53 N11 C51 N12 -1.5(6) . . . . ?
C1 N2 C4 C5 -105.4(6) . . . . ?
C1 N2 C3 C2 -0.1(6) . . . . ?
C1 N1 C2 C3 0.0(7) . . . . ?
C22 N5 C21 N6 0.5(6) . . . . ?
C21 N5 C22 C23 -0.2(6) . . . . ?
C21 N6 C23 C22 0.4(6) . . . . ?
C21 N6 C24 C25 104.7(6) . . . . ?
C28 C29 C30 C26 0.8(10) . . . . ?
C45 C50 C49 C48 1.2(10) . . . . ?
C45 C46 C47 C48 -0.1(10) . . . . ?
C11 N3 C12 C13 0.4(6) . . . . ?
C11 N4 C14 C15 107.1(6) . . . . ?
C11 N4 C13 C12 -0.2(6) . . . . ?
C40 C35 C36 C37 2.1(9) . . . . ?
C27 C25 C24 N6 151.7(5) . . . . ?
C27 C25 C26 C30 -1.3(9) . . . . ?
C27 C28 C29 C30 -0.8(10) . . . . ?
C14 N4 C11 N3 -171.4(5) . . . . ?
C14 N4 C13 C12 171.5(5) . . . . ?
C14 C15 C20 C19 178.1(6) . . . . ?
C14 C15 C16 C17 -178.8(6) . . . . ?
C59 C58 C57 C56 1.3(10) . . . . ?
C60 C55 C54 N12 69.1(7) . . . . ?
C60 C59 C58 C57 -1.1(10) . . . . ?
C15 C20 C19 C18 0.5(10) . . . . ?
C15 C16 C17 C18 0.9(10) . . . . ?
C8 C7 C6 C5 0.8(9) . . . . ?
C58 C59 C60 C55 0.2(9) . . . . ?
C52 N12 C51 N11 1.2(6) . . . . ?
C52 N12 C54 C55 68.5(7) . . . . ?
C4 N2 C1 N1 176.3(5) . . . . ?
C4 N2 C3 C2 -176.3(5) . . . . ?
C4 C5 C10 C9 180.0(5) . . . . ?
C4 C5 C6 C7 179.3(5) . . . . ?
C20 C15 C16 C17 -1.2(9) . . . . ?
C20 C19 C18 C17 -0.8(10) . . . . ?
C57 C56 C55 C54 178.9(6) . . . . ?
C57 C56 C55 C60 -0.2(9) . . . . ?
C24 N6 C23 C22 -179.8(5) . . . . ?
C24 N6 C21 N5 179.6(5) . . . . ?
C24 C25 C27 C28 179.7(6) . . . . ?
C24 C25 C26 C30 -179.6(6) . . . . ?
C16 C15 C20 C19 0.5(10) . . . . ?
C16 C17 C18 C19 0.2(10) . . . . ?
C50 C45 C46 C47 -0.2(9) . . . . ?
C36 C35 C40 C39 -1.8(9) . . . . ?
C31 N7 C32 C33 1.3(6) . . . . ?
C31 N8 C34 C35 -115.0(6) . . . . ?
C31 N8 C33 C32 0.4(6) . . . . ?
C32 N7 C31 N8 -1.0(6) . . . . ?
C12 N3 C11 N4 -0.5(6) . . . . ?
C29 C28 C27 C25 -0.2(9) . . . . ?
C3 N2 C1 N1 0.1(7) . . . . ?
C3 N2 C4 C5 70.2(7) . . . . ?
C26 C25 C27 C28 1.3(9) . . . . ?
C26 C25 C24 N6 -29.9(8) . . . . ?
C39 C38 C37 C36 -0.1(10) . . . . ?
C13 N4 C11 N3 0.5(6) . . . . ?
C13 N4 C14 C15 -63.2(7) . . . . ?
C46 C45 C50 C49 -0.3(9) . . . . ?
C37 C38 C39 C40 0.4(10) . . . . ?
C47 C48 C49 C50 -1.6(11) . . . . ?
C49 C48 C47 C46 1.0(11) . . . . ?
C2 N1 C1 N2 0.0(7) . . . . ?

loop_
_twin_individual_id
_twin_individual_mass_fraction_refined
1 0.897(9)
2 0.103(9)
